data_1561027
loop_
_publ_author_name
'Deacy, Arron C.'
'Durr, Christopher B.'
'Kerr, Ryan W. F.'
'Williams, Charlotte K.'

_publ_section_title
;
 Heterodinuclear catalysts Zn(ii)/M and Mg(ii)/M, where M = Na(i), Ca(ii)
 or Cd(ii), for phthalic anhydride/cyclohexene oxide ring opening
 copolymerisation
;
_journal_issue 9
_journal_name_full 'Catalysis Science &amp; Technology'
_journal_page_first 3109
_journal_page_last 3118
_journal_paper_doi 10.1039/D1CY00238D
_journal_volume 11
_journal_year 2021
_chemical_formula_moiety 'C63 H72 Mg3 N6 O12'
_chemical_formula_sum 'C63 H72 Mg3 N6 O12'
_chemical_formula_weight 1178.19
_space_group_crystal_system orthorhombic
_space_group_IT_number 33
_space_group_name_Hall 'P 2c -2n'
_space_group_name_H-M_alt 'P n a 21'
_atom_sites_solution_hydrogens geom
_audit_creation_date 2021-01-18
_audit_creation_method
;
Olex2 1.2
(compiled 2018.05.29 svn.r3508 for OlexSys, GUI svn.r5506)
;
_audit_update_record
;
2021-01-19 deposited with the CCDC.	2021-02-25 downloaded from the CCDC.
;
_cell_angle_alpha 90
_cell_angle_beta 90
_cell_angle_gamma 90
_cell_formula_units_Z 4
_cell_length_a 26.6385(5)
_cell_length_b 12.1506(2)
_cell_length_c 18.5863(3)
_cell_measurement_reflns_used 11925
_cell_measurement_temperature 150(2)
_cell_measurement_theta_max 75.895
_cell_measurement_theta_min 3.269
_cell_volume 6015.90(18)
_computing_cell_refinement 'CrysAlisPro 1.171.38.43b (Rigaku OD, 2015)'
_computing_data_collection 'CrysAlisPro 1.171.38.43b (Rigaku OD, 2015)'
_computing_data_reduction 'CrysAlisPro 1.171.38.43b (Rigaku OD, 2015)'
_computing_molecular_graphics 'Olex2 (Dolomanov et al., 2009)'
_computing_publication_material 'Olex2 (Dolomanov et al., 2009)'
_computing_structure_refinement 'ShelXL (Sheldrick, 2015)'
_diffrn_ambient_temperature 150.15
_diffrn_detector_area_resol_mean 10.4102
_diffrn_detector_type Atlas
_diffrn_measured_fraction_theta_full 1.000
_diffrn_measured_fraction_theta_max 0.995
_diffrn_measurement_device 'four-circle diffractometer'
_diffrn_measurement_device_type 'SuperNova, Dual, Cu at zero, Atlas'
_diffrn_measurement_method '\w scans'
_diffrn_radiation_type CuK\a
_diffrn_radiation_wavelength 1.54184
_diffrn_reflns_av_R_equivalents 0.0605
_diffrn_reflns_av_unetI/netI 0.0497
_diffrn_reflns_Laue_measured_fraction_full 1.000
_diffrn_reflns_Laue_measured_fraction_max 0.995
_diffrn_reflns_limit_h_max 32
_diffrn_reflns_limit_h_min -33
_diffrn_reflns_limit_k_max 15
_diffrn_reflns_limit_k_min -14
_diffrn_reflns_limit_l_max 23
_diffrn_reflns_limit_l_min -14
_diffrn_reflns_number 38599
_diffrn_reflns_point_group_measured_fraction_full 0.827
_diffrn_reflns_point_group_measured_fraction_max 0.805
_diffrn_reflns_theta_full 67.684
_diffrn_reflns_theta_max 76.091
_diffrn_reflns_theta_min 3.318
_exptl_absorpt_coefficient_mu 1.012
_exptl_absorpt_correction_T_max 1
_exptl_absorpt_correction_T_min 0.70743
_exptl_absorpt_correction_type multi-scan
_exptl_absorpt_process_details
;
        CrysAlisPro 1.171.38.43b (Rigaku Oxford Diffraction, 2015)
        Empirical absorption correction using spherical harmonics,
 implemented in SCALE3 ABSPACK scaling algorithm.
;
_exptl_crystal_colour yellow
_exptl_crystal_colour_primary yellow
_exptl_crystal_density_diffrn 1.301
_exptl_crystal_description plate
_exptl_crystal_F_000 2496
_exptl_crystal_size_max 0.2
_exptl_crystal_size_mid 0.2
_exptl_crystal_size_min 0.01
_refine_diff_density_max 0.769
_refine_diff_density_min -0.308
_refine_diff_density_rms 0.051
_refine_ls_abs_structure_details
;
 Flack x determined using 2985 quotients [(I+)-(I-)]/[(I+)+(I-)]
 (Parsons, Flack and Wagner, Acta Cryst. B69 (2013) 249-259).
;
_refine_ls_abs_structure_Flack 0.11(4)
_refine_ls_extinction_method none
_refine_ls_goodness_of_fit_ref 1.011
_refine_ls_hydrogen_treatment constr
_refine_ls_matrix_type full
_refine_ls_number_parameters 767
_refine_ls_number_reflns 10130
_refine_ls_number_restraints 2
_refine_ls_restrained_S_all 1.014
_refine_ls_R_factor_all 0.0521
_refine_ls_R_factor_gt 0.0456
_refine_ls_shift/su_max 0.001
_refine_ls_shift/su_mean 0.000
_refine_ls_structure_factor_coef Fsqd
_refine_ls_weighting_details 'w=1/[\s^2^(Fo^2^)+(0.0695P)^2^+1.7386P] where P=(Fo^2^+2Fc^2^)/3'
_refine_ls_weighting_scheme calc
_refine_ls_wR_factor_gt 0.1154
_refine_ls_wR_factor_ref 0.1227
_reflns_Friedel_coverage 0.567
_reflns_Friedel_fraction_full 0.641
_reflns_Friedel_fraction_max 0.602
_reflns_number_gt 9223
_reflns_number_total 10130
_reflns_threshold_expression 'I > 2\s(I)'
_cod_data_source_file d1cy00238d2.cif
_cod_data_source_block 045ckw17
_cod_depositor_comments 'Adding full bibliography for 1561024--1561035.cif.'
_cod_database_code 1561027
_shelx_shelxl_version_number 2018/3
_shelx_space_group_comment
;
The symmetry employed for this shelxl refinement is uniquely defined
by the following loop, which should always be used as a source of
symmetry information in preference to the above space-group names.
They are only intended as comments.
;
_shelx_estimated_absorpt_t_max 0.990
_shelx_estimated_absorpt_t_min 0.823
_olex2_refinement_description
;
1. Fixed Uiso
 At 1.2 times of:
  All C(H) groups, All C(H,H) groups
 At 1.5 times of:
  All C(H,H,H) groups
2. Restrained distances
 O12-C63A \\sim O12-C63B
 with sigma of 0.02
3. Others
 Sof(C63B)=Sof(H63D)=Sof(H63E)=Sof(H63F)=1-FVAR(1)
 Sof(C63A)=Sof(H63A)=Sof(H63B)=Sof(H63C)=FVAR(1)
4.a Secondary CH2 refined with riding coordinates:
 C8(H8A,H8B), C10(H10A,H10B), C29(H29A,H29B), C31(H31A,H31B), C50(H50A,H50B),
 C52(H52A,H52B)
4.b Me refined with riding coordinates:
 C18(H18A,H18B,H18C), C19(H19A,H19B,H19C), C20(H20A,H20B,H20C), C21(H21A,H21B,
 H21C), C39(H39A,H39B,H39C), C40(H40A,H40B,H40C), C41(H41A,H41B,H41C), C42(H42A,
 H42B,H42C), C60(H60A,H60B,H60C), C61(H61A,H61B,H61C), C62(H62A,H62B,H62C),
 C63A(H63A,H63B,H63C), C63B(H63D,H63E,H63F)
4.c Aromatic/amide H refined with riding coordinates:
 C3(H3), C4(H4), C5(H5), C7(H7), C11(H11), C13(H13), C14(H14), C15(H15),
 C24(H24), C25(H25), C26(H26), C28(H28), C32(H32), C34(H34), C35(H35), C36(H36),
  C45(H45), C46(H46), C47(H47), C49(H49), C53(H53), C55(H55), C56(H56), C57(H57)
;
_olex2_submission_special_instructions 'No special instructions were received'

loop_
_space_group_symop_operation_xyz
'x, y, z'
'-x, -y, z+1/2'
'x+1/2, -y+1/2, z'
'-x+1/2, y+1/2, z+1/2'

loop_
_atom_site_label
_atom_site_type_symbol
_atom_site_fract_x
_atom_site_fract_y
_atom_site_fract_z
_atom_site_U_iso_or_equiv
_atom_site_adp_type
_atom_site_occupancy
_atom_site_site_symmetry_order
_atom_site_calc_flag
_atom_site_refinement_flags_posn
_atom_site_refinement_flags_adp
_atom_site_refinement_flags_occupancy
_atom_site_disorder_assembly
_atom_site_disorder_group
C1 C 0.29239(13) -0.0137(3) 0.4580(2) 0.0285(7) Uani 1 1 d . . . . .
C2 C 0.29015(14) -0.1201(3) 0.4914(2) 0.0326(8) Uani 1 1 d . . . . .
C3 C 0.25610(16) -0.1988(3) 0.4700(3) 0.0419(9) Uani 1 1 d . . . . .
H3 H 0.256244 -0.268781 0.492804 0.050 Uiso 1 1 calc R . . . .
C4 C 0.22136(18) -0.1777(4) 0.4155(3) 0.0478(11) Uani 1 1 d . . . . .
H4 H 0.197982 -0.232458 0.401094 0.057 Uiso 1 1 calc R . . . .
C5 C 0.22166(16) -0.0756(4) 0.3829(3) 0.0409(9) Uani 1 1 d . . . . .
H5 H 0.198161 -0.060521 0.345706 0.049 Uiso 1 1 calc R . . . .
C6 C 0.25609(13) 0.0071(3) 0.4035(2) 0.0314(8) Uani 1 1 d . . . . .
C7 C 0.25092(14) 0.1131(3) 0.3686(2) 0.0309(7) Uani 1 1 d . . . . .
H7 H 0.224420 0.119966 0.334724 0.037 Uiso 1 1 calc R . . . .
C8 C 0.26249(15) 0.2993(3) 0.3413(2) 0.0348(8) Uani 1 1 d . . . . .
H8A H 0.236179 0.280727 0.305737 0.042 Uiso 1 1 calc R . . . .
H8B H 0.291497 0.330180 0.314843 0.042 Uiso 1 1 calc R . . . .
C9 C 0.24200(14) 0.3870(3) 0.3935(2) 0.0325(8) Uani 1 1 d . . . . .
C10 C 0.28355(14) 0.4289(3) 0.4437(2) 0.0331(8) Uani 1 1 d . . . . .
H10A H 0.310334 0.462637 0.414047 0.040 Uiso 1 1 calc R . . . .
H10B H 0.269426 0.487336 0.474785 0.040 Uiso 1 1 calc R . . . .
C11 C 0.29820(13) 0.3498(3) 0.5570(2) 0.0306(7) Uani 1 1 d . . . . .
H11 H 0.276942 0.406951 0.574030 0.037 Uiso 1 1 calc R . . . .
C12 C 0.31947(13) 0.2748(3) 0.6102(2) 0.0281(7) Uani 1 1 d . . . . .
C13 C 0.29494(15) 0.2660(4) 0.6771(2) 0.0398(9) Uani 1 1 d . . . . .
H13 H 0.265521 0.308292 0.685510 0.048 Uiso 1 1 calc R . . . .
C14 C 0.31242(17) 0.1984(4) 0.7300(2) 0.0450(10) Uani 1 1 d . . . . .
H14 H 0.294718 0.191338 0.774133 0.054 Uiso 1 1 calc R . . . .
C15 C 0.35629(18) 0.1401(3) 0.7184(2) 0.0403(9) Uani 1 1 d . . . . .
H15 H 0.368735 0.093053 0.755120 0.048 Uiso 1 1 calc R . . . .
C16 C 0.38252(15) 0.1493(3) 0.6540(2) 0.0311(7) Uani 1 1 d . . . . .
C17 C 0.36519(13) 0.2169(3) 0.59747(19) 0.0241(6) Uani 1 1 d . . . . .
C18 C 0.3095(2) -0.0993(4) 0.6124(3) 0.0523(11) Uani 1 1 d . . . . .
H18A H 0.334170 -0.119618 0.649155 0.078 Uiso 1 1 calc R . . . .
H18B H 0.308272 -0.018937 0.607879 0.078 Uiso 1 1 calc R . . . .
H18C H 0.276342 -0.126882 0.626310 0.078 Uiso 1 1 calc R . . . .
C19 C 0.19763(15) 0.3428(4) 0.4369(3) 0.0396(9) Uani 1 1 d . . . . .
H19A H 0.208726 0.280440 0.466353 0.059 Uiso 1 1 calc R . . . .
H19B H 0.184649 0.401070 0.468311 0.059 Uiso 1 1 calc R . . . .
H19C H 0.171087 0.318599 0.404053 0.059 Uiso 1 1 calc R . . . .
C20 C 0.22504(19) 0.4845(4) 0.3473(3) 0.0486(11) Uani 1 1 d . . . . .
H20A H 0.253617 0.512482 0.319614 0.073 Uiso 1 1 calc R . . . .
H20B H 0.198536 0.460539 0.314298 0.073 Uiso 1 1 calc R . . . .
H20C H 0.212097 0.543010 0.378556 0.073 Uiso 1 1 calc R . . . .
C21 C 0.4319(2) 0.0074(5) 0.6038(3) 0.0655(17) Uani 1 1 d . . . . .
H21A H 0.466329 -0.021110 0.605056 0.098 Uiso 1 1 calc R . . . .
H21B H 0.408657 -0.049911 0.620122 0.098 Uiso 1 1 calc R . . . .
H21C H 0.423402 0.029028 0.554517 0.098 Uiso 1 1 calc R . . . .
C22 C 0.42082(12) 0.3024(3) 0.34452(19) 0.0241(6) Uani 1 1 d . . . . .
C23 C 0.40725(13) 0.2112(3) 0.3018(2) 0.0285(7) Uani 1 1 d . . . . .
C24 C 0.42353(15) 0.1993(4) 0.2320(2) 0.0347(8) Uani 1 1 d . . . . .
H24 H 0.412954 0.138081 0.204030 0.042 Uiso 1 1 calc R . . . .
C25 C 0.45585(16) 0.2783(4) 0.2026(2) 0.0376(9) Uani 1 1 d . . . . .
H25 H 0.467573 0.270340 0.154630 0.045 Uiso 1 1 calc R . . . .
C26 C 0.47073(14) 0.3677(3) 0.2433(2) 0.0337(8) Uani 1 1 d . . . . .
H26 H 0.492227 0.421443 0.222572 0.040 Uiso 1 1 calc R . . . .
C27 C 0.45446(13) 0.3805(3) 0.3152(2) 0.0279(7) Uani 1 1 d . . . . .
C28 C 0.47169(13) 0.4733(3) 0.3578(2) 0.0288(7) Uani 1 1 d . . . . .
H28 H 0.486511 0.533780 0.333248 0.035 Uiso 1 1 calc R . . . .
C29 C 0.48131(13) 0.5814(3) 0.4622(2) 0.0298(8) Uani 1 1 d . . . . .
H29A H 0.503647 0.624877 0.430551 0.036 Uiso 1 1 calc R . . . .
H29B H 0.499874 0.564953 0.507123 0.036 Uiso 1 1 calc R . . . .
C30 C 0.43380(13) 0.6502(3) 0.4805(2) 0.0299(7) Uani 1 1 d . . . . .
C31 C 0.39071(13) 0.5741(3) 0.5060(2) 0.0295(7) Uani 1 1 d . . . . .
H31A H 0.365170 0.618461 0.531575 0.035 Uiso 1 1 calc R . . . .
H31B H 0.374407 0.540053 0.463583 0.035 Uiso 1 1 calc R . . . .
C32 C 0.40251(13) 0.4989(3) 0.6210(2) 0.0286(7) Uani 1 1 d . . . . .
H32 H 0.382621 0.559016 0.636984 0.034 Uiso 1 1 calc R . . . .
C33 C 0.42341(13) 0.4253(3) 0.6754(2) 0.0275(7) Uani 1 1 d . . . . .
C34 C 0.40359(14) 0.4247(3) 0.7449(2) 0.0310(7) Uani 1 1 d . . . . .
H34 H 0.377068 0.473968 0.756395 0.037 Uiso 1 1 calc R . . . .
C35 C 0.42141(15) 0.3547(3) 0.7974(2) 0.0351(8) Uani 1 1 d . . . . .
H35 H 0.407152 0.355472 0.844218 0.042 Uiso 1 1 calc R . . . .
C36 C 0.46078(15) 0.2824(3) 0.7809(2) 0.0322(8) Uani 1 1 d . . . . .
H36 H 0.473335 0.233485 0.816495 0.039 Uiso 1 1 calc R . . . .
C37 C 0.48111(12) 0.2830(3) 0.7127(2) 0.0264(7) Uani 1 1 d . . . . .
C38 C 0.46350(12) 0.3538(3) 0.65816(19) 0.0235(6) Uani 1 1 d . . . . .
C39 C 0.3725(2) 0.0307(4) 0.3121(3) 0.0491(11) Uani 1 1 d . . . . .
H39A H 0.350250 -0.011922 0.343508 0.074 Uiso 1 1 calc R . . . .
H39B H 0.358329 0.033303 0.263473 0.074 Uiso 1 1 calc R . . . .
H39C H 0.405637 -0.004179 0.310547 0.074 Uiso 1 1 calc R . . . .
C40 C 0.41516(17) 0.7113(3) 0.4138(3) 0.0393(9) Uani 1 1 d . . . . .
H40A H 0.406579 0.658042 0.376158 0.059 Uiso 1 1 calc R . . . .
H40B H 0.385353 0.754631 0.426168 0.059 Uiso 1 1 calc R . . . .
H40C H 0.441606 0.760564 0.396196 0.059 Uiso 1 1 calc R . . . .
C41 C 0.44734(16) 0.7324(3) 0.5396(3) 0.0379(9) Uani 1 1 d . . . . .
H41A H 0.459247 0.692484 0.582123 0.057 Uiso 1 1 calc R . . . .
H41B H 0.473856 0.781654 0.522314 0.057 Uiso 1 1 calc R . . . .
H41C H 0.417603 0.775721 0.552287 0.057 Uiso 1 1 calc R . . . .
C42 C 0.53205(17) 0.1241(4) 0.7326(2) 0.0394(9) Uani 1 1 d . . . . .
H42A H 0.559196 0.082515 0.709659 0.059 Uiso 1 1 calc R . . . .
H42B H 0.543303 0.150655 0.779735 0.059 Uiso 1 1 calc R . . . .
H42C H 0.502760 0.076212 0.738885 0.059 Uiso 1 1 calc R . . . .
C43 C 0.53490(13) 0.2392(3) 0.41652(19) 0.0247(6) Uani 1 1 d . . . . .
C44 C 0.52532(14) 0.1562(3) 0.3642(2) 0.0294(7) Uani 1 1 d . . . . .
C45 C 0.55258(15) 0.1529(4) 0.3004(2) 0.0361(8) Uani 1 1 d . . . . .
H45 H 0.545775 0.096630 0.266261 0.043 Uiso 1 1 calc R . . . .
C46 C 0.58934(16) 0.2298(4) 0.2858(2) 0.0395(9) Uani 1 1 d . . . . .
H46 H 0.606774 0.228029 0.241210 0.047 Uiso 1 1 calc R . . . .
C47 C 0.60059(14) 0.3093(3) 0.3363(2) 0.0333(8) Uani 1 1 d . . . . .
H47 H 0.626061 0.361891 0.326450 0.040 Uiso 1 1 calc R . . . .
C48 C 0.57484(12) 0.3132(3) 0.4021(2) 0.0268(7) Uani 1 1 d . . . . .
C49 C 0.59055(13) 0.3978(3) 0.4532(2) 0.0287(7) Uani 1 1 d . . . . .
H49 H 0.608079 0.459524 0.434389 0.034 Uiso 1 1 calc R . . . .
C50 C 0.60128(14) 0.4888(3) 0.5636(2) 0.0329(8) Uani 1 1 d . . . . .
H50A H 0.572904 0.520453 0.591124 0.039 Uiso 1 1 calc R . . . .
H50B H 0.613684 0.546391 0.530394 0.039 Uiso 1 1 calc R . . . .
C51 C 0.64374(14) 0.4589(3) 0.6167(2) 0.0326(8) Uani 1 1 d . . . . .
C52 C 0.62541(15) 0.3739(3) 0.6723(2) 0.0351(8) Uani 1 1 d . . . . .
H52A H 0.651390 0.364786 0.709944 0.042 Uiso 1 1 calc R . . . .
H52B H 0.594621 0.402014 0.695823 0.042 Uiso 1 1 calc R . . . .
C53 C 0.64619(14) 0.1893(3) 0.6534(2) 0.0345(8) Uani 1 1 d . . . . .
H53 H 0.672556 0.205912 0.686077 0.041 Uiso 1 1 calc R . . . .
C54 C 0.64560(15) 0.0784(4) 0.6236(2) 0.0373(9) Uani 1 1 d . . . . .
C55 C 0.68607(16) 0.0080(4) 0.6418(3) 0.0458(11) Uani 1 1 d . . . . .
H55 H 0.711230 0.033619 0.673917 0.055 Uiso 1 1 calc R . . . .
C56 C 0.6898(2) -0.0962(4) 0.6142(3) 0.0558(14) Uani 1 1 d . . . . .
H56 H 0.716948 -0.142379 0.627690 0.067 Uiso 1 1 calc R . . . .
C57 C 0.6536(2) -0.1341(4) 0.5663(3) 0.0510(12) Uani 1 1 d . . . . .
H57 H 0.656688 -0.205640 0.546156 0.061 Uiso 1 1 calc R . . . .
C58 C 0.61292(18) -0.0687(3) 0.5478(3) 0.0439(10) Uani 1 1 d . . . . .
C59 C 0.60772(15) 0.0416(3) 0.5759(2) 0.0340(8) Uani 1 1 d . . . . .
C60 C 0.4747(2) 0.0348(4) 0.4376(3) 0.0609(14) Uani 1 1 d . . . . .
H60A H 0.447116 -0.017763 0.431047 0.091 Uiso 1 1 calc R . . . .
H60B H 0.503740 -0.003237 0.458201 0.091 Uiso 1 1 calc R . . . .
H60C H 0.463902 0.093627 0.470189 0.091 Uiso 1 1 calc R . . . .
C61 C 0.65801(16) 0.5636(4) 0.6584(3) 0.0427(9) Uani 1 1 d . . . . .
H61A H 0.628645 0.590827 0.684711 0.064 Uiso 1 1 calc R . . . .
H61B H 0.684987 0.546692 0.692484 0.064 Uiso 1 1 calc R . . . .
H61C H 0.669485 0.620092 0.624531 0.064 Uiso 1 1 calc R . . . .
C62 C 0.68940(15) 0.4164(3) 0.5757(2) 0.0370(8) Uani 1 1 d . . . . .
H62A H 0.680245 0.349642 0.549191 0.056 Uiso 1 1 calc R . . . .
H62B H 0.700889 0.472816 0.541828 0.056 Uiso 1 1 calc R . . . .
H62C H 0.716391 0.399417 0.609781 0.056 Uiso 1 1 calc R . . . .
N1 N 0.27820(11) 0.1988(3) 0.37855(17) 0.0282(6) Uani 1 1 d . . . . .
N2 N 0.30599(10) 0.3446(2) 0.48936(17) 0.0257(6) Uani 1 1 d . . . . .
N3 N 0.40920(10) 0.4876(2) 0.55373(17) 0.0252(6) Uani 1 1 d . . . . .
N4 N 0.46808(11) 0.4785(2) 0.42651(17) 0.0268(6) Uani 1 1 d . . . . .
N5 N 0.58276(11) 0.3960(2) 0.52115(17) 0.0272(6) Uani 1 1 d . . . . .
N6 N 0.61473(11) 0.2670(3) 0.64013(18) 0.0307(6) Uani 1 1 d . . . . .
O1 O 0.32580(9) 0.05677(19) 0.47829(15) 0.0287(5) Uani 1 1 d . . . . .
O2 O 0.39036(9) 0.22801(19) 0.53684(13) 0.0234(5) Uani 1 1 d . . . . .
O3 O 0.32359(11) -0.1460(2) 0.54549(19) 0.0411(7) Uani 1 1 d . . . . .
O4 O 0.42826(13) 0.0970(2) 0.64820(19) 0.0449(7) Uani 1 1 d . . . . .
O5 O 0.40186(9) 0.30820(19) 0.40964(13) 0.0239(5) Uani 1 1 d . . . . .
O6 O 0.48509(8) 0.34712(19) 0.59442(13) 0.0230(5) Uani 1 1 d . . . . .
O7 O 0.37721(10) 0.1391(2) 0.33926(15) 0.0300(5) Uani 1 1 d . . . . .
O8 O 0.51878(10) 0.2156(2) 0.68844(15) 0.0308(5) Uani 1 1 d . . . . .
O9 O 0.50764(8) 0.24787(18) 0.47593(13) 0.0229(5) Uani 1 1 d . . . . .
O10 O 0.56993(11) 0.0999(2) 0.55702(17) 0.0356(6) Uani 1 1 d . . . . .
O11 O 0.48778(11) 0.0800(2) 0.37102(16) 0.0374(6) Uani 1 1 d . . . . .
O12 O 0.57677(14) -0.1048(3) 0.5023(2) 0.0561(9) Uani 1 1 d D . . . .
Mg1 Mg 0.34710(4) 0.20440(9) 0.44488(6) 0.0229(2) Uani 1 1 d . . . . .
Mg2 Mg 0.44419(4) 0.34096(8) 0.49962(6) 0.0208(2) Uani 1 1 d . . . . .
Mg3 Mg 0.54638(4) 0.25247(9) 0.57254(6) 0.0246(2) Uani 1 1 d . . . . .
C63A C 0.5851(4) -0.0847(10) 0.4264(5) 0.060(3) Uani 0.522(14) 1 d D . P A 1
H63A H 0.556870 -0.114043 0.398640 0.091 Uiso 0.522(14) 1 calc R . P A 1
H63B H 0.587973 -0.005322 0.418003 0.091 Uiso 0.522(14) 1 calc R . P A 1
H63C H 0.616210 -0.121117 0.411264 0.091 Uiso 0.522(14) 1 calc R . P A 1
C63B C 0.5863(5) -0.1997(10) 0.4738(12) 0.093(7) Uani 0.478(14) 1 d D . P A 2
H63D H 0.558746 -0.220653 0.441688 0.139 Uiso 0.478(14) 1 calc R . P A 2
H63E H 0.617619 -0.195350 0.446214 0.139 Uiso 0.478(14) 1 calc R . P A 2
H63F H 0.589840 -0.254961 0.511864 0.139 Uiso 0.478(14) 1 calc R . P A 2

loop_
_atom_site_aniso_label
_atom_site_aniso_U_11
_atom_site_aniso_U_22
_atom_site_aniso_U_33
_atom_site_aniso_U_23
_atom_site_aniso_U_13
_atom_site_aniso_U_12
C1 0.0252(15) 0.0248(15) 0.036(2) -0.0039(14) 0.0035(14) -0.0022(12)
C2 0.0280(16) 0.0263(16) 0.044(2) -0.0003(16) 0.0031(15) -0.0007(13)
C3 0.041(2) 0.0285(17) 0.056(3) -0.0027(18) 0.0032(19) -0.0078(16)
C4 0.046(2) 0.039(2) 0.059(3) -0.010(2) -0.006(2) -0.0152(18)
C5 0.0356(19) 0.042(2) 0.045(2) -0.0093(18) -0.0029(17) -0.0093(17)
C6 0.0246(16) 0.0319(18) 0.038(2) -0.0067(15) -0.0005(15) -0.0018(13)
C7 0.0244(15) 0.0379(19) 0.0304(18) -0.0026(15) -0.0061(13) -0.0004(14)
C8 0.0350(18) 0.0384(19) 0.031(2) 0.0048(16) -0.0044(16) 0.0019(16)
C9 0.0312(17) 0.0295(17) 0.037(2) 0.0059(15) -0.0073(16) 0.0014(14)
C10 0.0285(17) 0.0267(15) 0.044(2) 0.0016(16) -0.0069(16) 0.0011(13)
C11 0.0237(15) 0.0330(17) 0.035(2) -0.0047(15) 0.0026(14) 0.0009(13)
C12 0.0204(15) 0.0380(18) 0.0260(17) -0.0008(14) -0.0003(13) -0.0050(13)
C13 0.0299(18) 0.058(2) 0.032(2) -0.0020(18) 0.0048(15) -0.0113(18)
C14 0.044(2) 0.064(3) 0.028(2) 0.0040(19) 0.0046(17) -0.022(2)
C15 0.058(3) 0.0354(19) 0.0273(19) 0.0104(15) -0.0069(18) -0.0169(19)
C16 0.0379(19) 0.0255(16) 0.0298(18) 0.0025(14) -0.0067(15) -0.0062(14)
C17 0.0251(15) 0.0217(14) 0.0256(17) 0.0021(12) -0.0033(13) -0.0068(12)
C18 0.056(3) 0.053(3) 0.048(3) 0.007(2) -0.008(2) -0.002(2)
C19 0.0277(17) 0.042(2) 0.049(2) 0.0007(19) -0.0008(17) 0.0021(15)
C20 0.049(2) 0.039(2) 0.058(3) 0.014(2) -0.018(2) 0.0064(19)
C21 0.054(3) 0.077(4) 0.066(4) -0.038(3) -0.021(3) 0.020(3)
C22 0.0218(14) 0.0273(15) 0.0233(16) 0.0012(13) -0.0003(12) 0.0053(12)
C23 0.0243(16) 0.0320(17) 0.0292(18) -0.0003(14) 0.0008(13) 0.0062(13)
C24 0.0351(19) 0.044(2) 0.0253(18) -0.0034(16) -0.0004(15) 0.0053(16)
C25 0.0358(19) 0.053(2) 0.0245(18) 0.0007(17) 0.0054(15) 0.0042(17)
C26 0.0298(17) 0.043(2) 0.0284(19) 0.0097(16) 0.0055(14) 0.0025(15)
C27 0.0245(15) 0.0316(17) 0.0275(18) 0.0055(14) 0.0009(13) 0.0031(13)
C28 0.0229(15) 0.0281(16) 0.035(2) 0.0084(14) 0.0029(13) 0.0007(13)
C29 0.0235(15) 0.0215(15) 0.044(2) 0.0035(14) 0.0001(14) -0.0009(12)
C30 0.0269(15) 0.0205(14) 0.042(2) 0.0016(14) -0.0006(14) 0.0005(13)
C31 0.0265(15) 0.0214(14) 0.041(2) 0.0011(14) -0.0023(15) 0.0050(12)
C32 0.0253(15) 0.0208(14) 0.040(2) -0.0061(13) 0.0049(14) 0.0028(12)
C33 0.0259(15) 0.0250(15) 0.0317(18) -0.0061(13) 0.0023(14) -0.0045(13)
C34 0.0288(17) 0.0325(17) 0.0317(19) -0.0080(14) 0.0043(14) -0.0013(14)
C35 0.0362(19) 0.041(2) 0.0280(19) -0.0052(15) 0.0052(15) -0.0067(16)
C36 0.0328(18) 0.0379(19) 0.0258(18) 0.0016(15) -0.0016(14) -0.0037(15)
C37 0.0213(15) 0.0299(16) 0.0280(18) -0.0043(13) -0.0022(13) -0.0031(13)
C38 0.0221(14) 0.0228(14) 0.0256(17) -0.0038(12) 0.0003(13) -0.0030(12)
C39 0.061(3) 0.037(2) 0.049(3) -0.0207(19) 0.016(2) -0.010(2)
C40 0.043(2) 0.0263(17) 0.049(2) 0.0083(16) -0.0017(18) 0.0043(15)
C41 0.039(2) 0.0227(16) 0.052(3) -0.0039(16) -0.0009(18) -0.0013(15)
C42 0.043(2) 0.041(2) 0.033(2) 0.0107(17) -0.0009(17) 0.0130(17)
C43 0.0258(15) 0.0246(15) 0.0238(16) 0.0024(13) 0.0017(13) 0.0080(12)
C44 0.0282(16) 0.0304(16) 0.0294(18) -0.0012(14) 0.0010(14) 0.0060(14)
C45 0.0367(19) 0.040(2) 0.0311(19) -0.0050(16) 0.0016(16) 0.0069(16)
C46 0.038(2) 0.051(2) 0.029(2) 0.0008(17) 0.0078(16) 0.0126(18)
C47 0.0239(16) 0.043(2) 0.0332(19) 0.0090(16) 0.0028(15) 0.0048(15)
C48 0.0219(15) 0.0291(16) 0.0296(18) 0.0051(14) 0.0000(13) 0.0049(13)
C49 0.0234(15) 0.0255(15) 0.037(2) 0.0063(14) -0.0004(14) 0.0018(12)
C50 0.0285(17) 0.0260(16) 0.044(2) -0.0011(15) -0.0027(15) -0.0004(13)
C51 0.0259(17) 0.0313(17) 0.040(2) -0.0025(15) -0.0002(15) -0.0003(14)
C52 0.0293(17) 0.0396(19) 0.036(2) -0.0006(16) -0.0030(15) -0.0003(15)
C53 0.0237(16) 0.042(2) 0.037(2) 0.0115(17) -0.0001(15) 0.0029(15)
C54 0.0284(18) 0.041(2) 0.042(2) 0.0175(17) 0.0114(16) 0.0104(16)
C55 0.0323(19) 0.052(2) 0.053(3) 0.020(2) 0.0099(18) 0.0133(18)
C56 0.052(3) 0.050(3) 0.065(3) 0.024(2) 0.020(2) 0.031(2)
C57 0.056(3) 0.037(2) 0.060(3) 0.012(2) 0.015(2) 0.021(2)
C58 0.050(2) 0.0320(19) 0.050(3) 0.0118(18) 0.019(2) 0.0154(18)
C59 0.0330(18) 0.0312(17) 0.038(2) 0.0096(16) 0.0114(16) 0.0109(15)
C60 0.077(4) 0.048(3) 0.058(3) 0.011(2) -0.015(3) -0.022(3)
C61 0.037(2) 0.039(2) 0.052(3) -0.0079(19) -0.0081(19) -0.0006(16)
C62 0.0284(17) 0.0381(19) 0.045(2) -0.0015(17) 0.0020(16) -0.0016(15)
N1 0.0246(13) 0.0335(15) 0.0264(15) -0.0006(12) -0.0017(11) 0.0008(12)
N2 0.0215(12) 0.0247(12) 0.0309(16) -0.0015(12) -0.0013(11) -0.0001(10)
N3 0.0207(12) 0.0203(12) 0.0347(16) 0.0000(11) 0.0011(11) 0.0012(10)
N4 0.0255(13) 0.0197(12) 0.0354(17) 0.0050(11) -0.0003(12) 0.0015(10)
N5 0.0227(12) 0.0239(13) 0.0350(16) 0.0024(12) -0.0022(11) 0.0011(11)
N6 0.0235(13) 0.0329(15) 0.0356(17) 0.0063(13) 0.0010(12) -0.0019(12)
O1 0.0281(11) 0.0224(10) 0.0358(14) 0.0026(10) -0.0037(10) -0.0056(9)
O2 0.0227(10) 0.0222(10) 0.0255(12) 0.0000(9) 0.0012(9) -0.0028(9)
O3 0.0375(14) 0.0291(13) 0.0566(19) 0.0073(12) -0.0046(13) 0.0011(11)
O4 0.0525(17) 0.0337(14) 0.0486(18) -0.0056(13) -0.0227(14) 0.0099(13)
O5 0.0225(11) 0.0266(11) 0.0226(11) -0.0006(9) 0.0019(9) -0.0008(9)
O6 0.0214(10) 0.0252(11) 0.0223(11) -0.0026(9) 0.0008(9) 0.0026(9)
O7 0.0296(12) 0.0289(12) 0.0315(13) -0.0073(10) 0.0050(10) -0.0031(10)
O8 0.0267(12) 0.0345(13) 0.0312(14) 0.0061(11) 0.0006(10) 0.0068(10)
O9 0.0217(10) 0.0219(10) 0.0252(12) 0.0004(9) 0.0024(9) 0.0037(8)
O10 0.0376(13) 0.0257(12) 0.0434(15) 0.0012(11) -0.0020(12) 0.0103(11)
O11 0.0408(15) 0.0361(14) 0.0351(15) -0.0023(12) -0.0026(12) -0.0057(12)
O12 0.059(2) 0.0406(16) 0.068(2) -0.0004(17) 0.0021(19) 0.0131(15)
Mg1 0.0215(5) 0.0228(5) 0.0243(5) -0.0004(4) 0.0001(4) -0.0014(4)
Mg2 0.0204(4) 0.0178(4) 0.0243(5) 0.0002(4) 0.0002(4) 0.0007(4)
Mg3 0.0228(5) 0.0228(5) 0.0282(6) 0.0014(4) -0.0003(4) 0.0039(4)
C63A 0.047(5) 0.076(7) 0.058(6) -0.024(5) -0.019(4) 0.021(5)
C63B 0.071(8) 0.043(6) 0.165(18) -0.061(9) 0.011(10) -0.010(6)

loop_
_atom_type_symbol
_atom_type_description
_atom_type_scat_dispersion_real
_atom_type_scat_dispersion_imag
_atom_type_scat_source
C C 0.0181 0.0091 'International Tables Vol C Tables 4.2.6.8 and 6.1.1.4'
H H 0.0000 0.0000 'International Tables Vol C Tables 4.2.6.8 and 6.1.1.4'
Mg Mg 0.1719 0.1771 'International Tables Vol C Tables 4.2.6.8 and 6.1.1.4'
N N 0.0311 0.0180 'International Tables Vol C Tables 4.2.6.8 and 6.1.1.4'
O O 0.0492 0.0322 'International Tables Vol C Tables 4.2.6.8 and 6.1.1.4'

loop_
_geom_angle_atom_site_label_1
_geom_angle_atom_site_label_2
_geom_angle_atom_site_label_3
_geom_angle
_geom_angle_site_symmetry_1
_geom_angle_site_symmetry_3
_geom_angle_publ_flag
C6 C1 C2 116.1(3) . . ?
O1 C1 C2 120.0(3) . . ?
O1 C1 C6 123.9(3) . . ?
C3 C2 C1 121.9(4) . . ?
C3 C2 O3 118.5(4) . . ?
O3 C2 C1 119.6(3) . . ?
C2 C3 H3 119.4 . . ?
C2 C3 C4 121.2(4) . . ?
C4 C3 H3 119.4 . . ?
C3 C4 H4 120.7 . . ?
C5 C4 C3 118.7(4) . . ?
C5 C4 H4 120.7 . . ?
C4 C5 H5 119.2 . . ?
C4 C5 C6 121.6(4) . . ?
C6 C5 H5 119.2 . . ?
C1 C6 C7 122.8(3) . . ?
C5 C6 C1 120.5(4) . . ?
C5 C6 C7 116.7(4) . . ?
C6 C7 H7 116.4 . . ?
N1 C7 C6 127.1(3) . . ?
N1 C7 H7 116.4 . . ?
H8A C8 H8B 107.9 . . ?
C9 C8 H8A 109.1 . . ?
C9 C8 H8B 109.1 . . ?
N1 C8 H8A 109.1 . . ?
N1 C8 H8B 109.1 . . ?
N1 C8 C9 112.4(3) . . ?
C10 C9 C8 110.9(3) . . ?
C19 C9 C8 111.3(3) . . ?
C19 C9 C10 110.6(4) . . ?
C19 C9 C20 109.9(3) . . ?
C20 C9 C8 106.7(4) . . ?
C20 C9 C10 107.3(3) . . ?
C9 C10 H10A 108.6 . . ?
C9 C10 H10B 108.6 . . ?
H10A C10 H10B 107.6 . . ?
N2 C10 C9 114.6(3) . . ?
N2 C10 H10A 108.6 . . ?
N2 C10 H10B 108.6 . . ?
C12 C11 H11 117.5 . . ?
N2 C11 H11 117.5 . . ?
N2 C11 C12 124.9(3) . . ?
C13 C12 C11 117.7(3) . . ?
C13 C12 C17 120.3(4) . . ?
C17 C12 C11 121.9(3) . . ?
C12 C13 H13 119.2 . . ?
C14 C13 C12 121.6(4) . . ?
C14 C13 H13 119.2 . . ?
C13 C14 H14 120.5 . . ?
C13 C14 C15 119.0(4) . . ?
C15 C14 H14 120.5 . . ?
C14 C15 H15 119.4 . . ?
C14 C15 C16 121.2(4) . . ?
C16 C15 H15 119.4 . . ?
C15 C16 C17 121.6(4) . . ?
O4 C16 C15 118.3(4) . . ?
O4 C16 C17 120.0(4) . . ?
C16 C17 C12 116.3(3) . . ?
O2 C17 C12 121.7(3) . . ?
O2 C17 C16 122.0(3) . . ?
H18A C18 H18B 109.5 . . ?
H18A C18 H18C 109.5 . . ?
H18B C18 H18C 109.5 . . ?
O3 C18 H18A 109.5 . . ?
O3 C18 H18B 109.5 . . ?
O3 C18 H18C 109.5 . . ?
C9 C19 H19A 109.5 . . ?
C9 C19 H19B 109.5 . . ?
C9 C19 H19C 109.5 . . ?
H19A C19 H19B 109.5 . . ?
H19A C19 H19C 109.5 . . ?
H19B C19 H19C 109.5 . . ?
C9 C20 H20A 109.5 . . ?
C9 C20 H20B 109.5 . . ?
C9 C20 H20C 109.5 . . ?
H20A C20 H20B 109.5 . . ?
H20A C20 H20C 109.5 . . ?
H20B C20 H20C 109.5 . . ?
H21A C21 H21B 109.5 . . ?
H21A C21 H21C 109.5 . . ?
H21B C21 H21C 109.5 . . ?
O4 C21 H21A 109.5 . . ?
O4 C21 H21B 109.5 . . ?
O4 C21 H21C 109.5 . . ?
C23 C22 C27 118.2(3) . . ?
O5 C22 C23 117.6(3) . . ?
O5 C22 C27 124.2(3) . . ?
C24 C23 C22 122.2(4) . . ?
O7 C23 C22 111.3(3) . . ?
O7 C23 C24 126.4(3) . . ?
C23 C24 H24 120.4 . . ?
C23 C24 C25 119.3(4) . . ?
C25 C24 H24 120.4 . . ?
C24 C25 H25 119.9 . . ?
C26 C25 C24 120.1(4) . . ?
C26 C25 H25 119.9 . . ?
C25 C26 H26 119.5 . . ?
C25 C26 C27 121.0(4) . . ?
C27 C26 H26 119.5 . . ?
C22 C27 C28 120.8(3) . . ?
C26 C27 C22 119.0(3) . . ?
C26 C27 C28 120.2(3) . . ?
C27 C28 H28 118.1 . . ?
N4 C28 C27 123.8(3) . . ?
N4 C28 H28 118.1 . . ?
H29A C29 H29B 108.0 . . ?
C30 C29 H29A 109.4 . . ?
C30 C29 H29B 109.4 . . ?
N4 C29 H29A 109.4 . . ?
N4 C29 H29B 109.4 . . ?
N4 C29 C30 111.3(3) . . ?
C31 C30 C29 110.4(3) . . ?
C40 C30 C29 110.5(3) . . ?
C40 C30 C31 107.3(3) . . ?
C40 C30 C41 110.1(3) . . ?
C41 C30 C29 108.4(3) . . ?
C41 C30 C31 110.2(3) . . ?
C30 C31 H31A 109.3 . . ?
C30 C31 H31B 109.3 . . ?
H31A C31 H31B 108.0 . . ?
N3 C31 C30 111.4(3) . . ?
N3 C31 H31A 109.3 . . ?
N3 C31 H31B 109.3 . . ?
C33 C32 H32 117.9 . . ?
N3 C32 H32 117.9 . . ?
N3 C32 C33 124.2(3) . . ?
C34 C33 C32 120.0(3) . . ?
C34 C33 C38 119.5(4) . . ?
C38 C33 C32 120.5(3) . . ?
C33 C34 H34 119.1 . . ?
C35 C34 C33 121.8(4) . . ?
C35 C34 H34 119.1 . . ?
C34 C35 H35 120.3 . . ?
C34 C35 C36 119.4(4) . . ?
C36 C35 H35 120.3 . . ?
C35 C36 H36 120.3 . . ?
C37 C36 C35 119.4(4) . . ?
C37 C36 H36 120.3 . . ?
C36 C37 C38 122.2(3) . . ?
O8 C37 C36 126.0(3) . . ?
O8 C37 C38 111.8(3) . . ?
C37 C38 C33 117.6(3) . . ?
O6 C38 C33 124.8(3) . . ?
O6 C38 C37 117.6(3) . . ?
H39A C39 H39B 109.5 . . ?
H39A C39 H39C 109.5 . . ?
H39B C39 H39C 109.5 . . ?
O7 C39 H39A 109.5 . . ?
O7 C39 H39B 109.5 . . ?
O7 C39 H39C 109.5 . . ?
C30 C40 H40A 109.5 . . ?
C30 C40 H40B 109.5 . . ?
C30 C40 H40C 109.5 . . ?
H40A C40 H40B 109.5 . . ?
H40A C40 H40C 109.5 . . ?
H40B C40 H40C 109.5 . . ?
C30 C41 H41A 109.5 . . ?
C30 C41 H41B 109.5 . . ?
C30 C41 H41C 109.5 . . ?
H41A C41 H41B 109.5 . . ?
H41A C41 H41C 109.5 . . ?
H41B C41 H41C 109.5 . . ?
H42A C42 H42B 109.5 . . ?
H42A C42 H42C 109.5 . . ?
H42B C42 H42C 109.5 . . ?
O8 C42 H42A 109.5 . . ?
O8 C42 H42B 109.5 . . ?
O8 C42 H42C 109.5 . . ?
C48 C43 C44 117.0(3) . . ?
O9 C43 C44 121.8(3) . . ?
O9 C43 C48 121.2(3) . . ?
C45 C44 C43 120.6(4) . . ?
O11 C44 C43 123.2(3) . . ?
O11 C44 C45 116.1(3) . . ?
C44 C45 H45 119.4 . . ?
C46 C45 C44 121.2(4) . . ?
C46 C45 H45 119.4 . . ?
C45 C46 H46 120.2 . . ?
C47 C46 C45 119.6(4) . . ?
C47 C46 H46 120.2 . . ?
C46 C47 H47 119.6 . . ?
C46 C47 C48 120.7(4) . . ?
C48 C47 H47 119.6 . . ?
C43 C48 C49 122.5(3) . . ?
C47 C48 C43 120.7(4) . . ?
C47 C48 C49 116.8(3) . . ?
C48 C49 H49 117.2 . . ?
N5 C49 C48 125.7(3) . . ?
N5 C49 H49 117.2 . . ?
H50A C50 H50B 107.6 . . ?
C51 C50 H50A 108.7 . . ?
C51 C50 H50B 108.7 . . ?
N5 C50 H50A 108.7 . . ?
N5 C50 H50B 108.7 . . ?
N5 C50 C51 114.2(3) . . ?
C52 C51 C50 110.7(3) . . ?
C61 C51 C50 108.0(3) . . ?
C61 C51 C52 107.2(4) . . ?
C62 C51 C50 110.1(4) . . ?
C62 C51 C52 111.1(3) . . ?
C62 C51 C61 109.6(3) . . ?
C51 C52 H52A 109.1 . . ?
C51 C52 H52B 109.1 . . ?
H52A C52 H52B 107.8 . . ?
N6 C52 C51 112.6(3) . . ?
N6 C52 H52A 109.1 . . ?
N6 C52 H52B 109.1 . . ?
C54 C53 H53 116.6 . . ?
N6 C53 H53 116.6 . . ?
N6 C53 C54 126.8(4) . . ?
C55 C54 C53 117.4(4) . . ?
C55 C54 C59 120.0(4) . . ?
C59 C54 C53 122.5(3) . . ?
C54 C55 H55 119.2 . . ?
C56 C55 C54 121.6(5) . . ?
C56 C55 H55 119.2 . . ?
C55 C56 H56 120.1 . . ?
C55 C56 C57 119.8(4) . . ?
C57 C56 H56 120.1 . . ?
C56 C57 H57 119.7 . . ?
C58 C57 C56 120.7(5) . . ?
C58 C57 H57 119.7 . . ?
C57 C58 C59 121.1(5) . . ?
O12 C58 C57 121.6(4) . . ?
O12 C58 C59 117.3(4) . . ?
C54 C59 C58 116.8(4) . . ?
O10 C59 C54 123.9(4) . . ?
O10 C59 C58 119.3(4) . . ?
H60A C60 H60B 109.5 . . ?
H60A C60 H60C 109.5 . . ?
H60B C60 H60C 109.5 . . ?
O11 C60 H60A 109.5 . . ?
O11 C60 H60B 109.5 . . ?
O11 C60 H60C 109.5 . . ?
C51 C61 H61A 109.5 . . ?
C51 C61 H61B 109.5 . . ?
C51 C61 H61C 109.5 . . ?
H61A C61 H61B 109.5 . . ?
H61A C61 H61C 109.5 . . ?
H61B C61 H61C 109.5 . . ?
C51 C62 H62A 109.5 . . ?
C51 C62 H62B 109.5 . . ?
C51 C62 H62C 109.5 . . ?
H62A C62 H62B 109.5 . . ?
H62A C62 H62C 109.5 . . ?
H62B C62 H62C 109.5 . . ?
C7 N1 C8 116.6(3) . . ?
C7 N1 Mg1 125.1(3) . . ?
C8 N1 Mg1 118.4(2) . . ?
C10 N2 Mg1 122.1(3) . . ?
C11 N2 C10 118.1(3) . . ?
C11 N2 Mg1 119.5(2) . . ?
C31 N3 Mg2 116.0(2) . . ?
C32 N3 C31 118.3(3) . . ?
C32 N3 Mg2 125.7(2) . . ?
C28 N4 C29 118.5(3) . . ?
C28 N4 Mg2 126.0(2) . . ?
C29 N4 Mg2 115.5(2) . . ?
C49 N5 C50 117.7(3) . . ?
C49 N5 Mg3 120.7(2) . . ?
C50 N5 Mg3 121.5(2) . . ?
C52 N6 Mg3 117.6(2) . . ?
C53 N6 C52 116.6(3) . . ?
C53 N6 Mg3 125.8(3) . . ?
C1 O1 Mg1 134.9(2) . . ?
C17 O2 Mg1 114.0(2) . . ?
C17 O2 Mg2 134.1(2) . . ?
Mg1 O2 Mg2 101.39(11) . . ?
C2 O3 C18 112.1(3) . . ?
C21 O4 C16 118.5(4) . . ?
C22 O5 Mg1 122.6(2) . . ?
C22 O5 Mg2 123.3(2) . . ?
Mg1 O5 Mg2 104.54(12) . . ?
C38 O6 Mg2 122.4(2) . . ?
C38 O6 Mg3 124.3(2) . . ?
Mg3 O6 Mg2 103.36(11) . . ?
C23 O7 C39 117.6(3) . . ?
C23 O7 Mg1 115.0(2) . . ?
C39 O7 Mg1 127.1(3) . . ?
C37 O8 C42 117.2(3) . . ?
C37 O8 Mg3 115.0(2) . . ?
C42 O8 Mg3 127.4(2) . . ?
C43 O9 Mg2 131.6(2) . . ?
C43 O9 Mg3 116.8(2) . . ?
Mg3 O9 Mg2 101.92(11) . . ?
C59 O10 Mg3 136.7(3) . . ?
C44 O11 C60 122.0(3) . . ?
C58 O12 C63A 116.3(6) . . ?
C63B O12 C58 113.9(8) . . ?
N1 Mg1 O7 78.46(11) . . ?
N1 Mg1 Mg2 148.63(10) . . ?
N2 Mg1 N1 79.56(12) . . ?
N2 Mg1 O7 141.07(12) . . ?
N2 Mg1 Mg2 83.23(8) . . ?
O1 Mg1 N1 84.80(12) . . ?
O1 Mg1 N2 116.30(12) . . ?
O1 Mg1 O2 91.49(11) . . ?
O1 Mg1 O5 150.08(11) . . ?
O1 Mg1 O7 93.21(11) . . ?
O1 Mg1 Mg2 126.48(9) . . ?
O2 Mg1 N1 157.12(12) . . ?
O2 Mg1 N2 81.92(11) . . ?
O2 Mg1 O7 124.35(11) . . ?
O2 Mg1 Mg2 39.54(7) . . ?
O5 Mg1 N1 115.72(12) . . ?
O5 Mg1 N2 89.89(11) . . ?
O5 Mg1 O2 77.42(10) . . ?
O5 Mg1 O7 71.60(10) . . ?
O5 Mg1 Mg2 37.94(7) . . ?
O7 Mg1 Mg2 99.74(7) . . ?
N3 Mg2 Mg1 102.45(8) . . ?
N3 Mg2 Mg3 115.22(9) . . ?
N4 Mg2 N3 78.36(11) . . ?
N4 Mg2 Mg1 114.69(9) . . ?
N4 Mg2 Mg3 105.26(9) . . ?
O2 Mg2 N3 95.02(10) . . ?
O2 Mg2 N4 151.43(11) . . ?
O2 Mg2 Mg1 39.07(7) . . ?
O2 Mg2 Mg3 102.70(8) . . ?
O5 Mg2 N3 106.85(11) . . ?
O5 Mg2 N4 78.89(11) . . ?
O5 Mg2 O2 76.53(10) . . ?
O5 Mg2 O6 170.64(11) . . ?
O5 Mg2 O9 99.68(10) . . ?
O5 Mg2 Mg1 37.52(7) . . ?
O5 Mg2 Mg3 137.74(8) . . ?
O6 Mg2 N3 79.00(11) . . ?
O6 Mg2 N4 109.78(11) . . ?
O6 Mg2 O2 95.88(10) . . ?
O6 Mg2 O9 76.85(10) . . ?
O6 Mg2 Mg1 134.88(8) . . ?
O6 Mg2 Mg3 37.94(7) . . ?
O9 Mg2 N3 149.56(11) . . ?
O9 Mg2 N4 92.66(10) . . ?
O9 Mg2 O2 105.60(10) . . ?
O9 Mg2 Mg1 107.69(8) . . ?
O9 Mg2 Mg3 38.94(7) . . ?
Mg3 Mg2 Mg1 129.46(4) . . ?
N5 Mg3 N6 79.76(12) . . ?
N5 Mg3 O8 133.80(12) . . ?
N5 Mg3 Mg2 85.72(8) . . ?
N6 Mg3 O8 75.51(11) . . ?
N6 Mg3 Mg2 154.66(10) . . ?
O6 Mg3 N5 89.55(11) . . ?
O6 Mg3 N6 119.95(12) . . ?
O6 Mg3 O8 70.73(10) . . ?
O6 Mg3 O9 77.82(10) . . ?
O6 Mg3 Mg2 38.70(7) . . ?
O8 Mg3 Mg2 100.78(8) . . ?
O9 Mg3 N5 82.26(11) . . ?
O9 Mg3 N6 154.36(12) . . ?
O9 Mg3 O8 129.91(11) . . ?
O9 Mg3 Mg2 39.14(7) . . ?
O10 Mg3 N5 122.49(13) . . ?
O10 Mg3 N6 84.10(13) . . ?
O10 Mg3 O6 144.27(12) . . ?
O10 Mg3 O8 93.13(12) . . ?
O10 Mg3 O9 90.36(12) . . ?
O10 Mg3 Mg2 121.24(10) . . ?
O12 C63A H63A 109.5 . . ?
O12 C63A H63B 109.5 . . ?
O12 C63A H63C 109.5 . . ?
H63A C63A H63B 109.5 . . ?
H63A C63A H63C 109.5 . . ?
H63B C63A H63C 109.5 . . ?
O12 C63B H63D 109.5 . . ?
O12 C63B H63E 109.5 . . ?
O12 C63B H63F 109.5 . . ?
H63D C63B H63E 109.5 . . ?
H63D C63B H63F 109.5 . . ?
H63E C63B H63F 109.5 . . ?

loop_
_geom_bond_atom_site_label_1
_geom_bond_atom_site_label_2
_geom_bond_distance
_geom_bond_site_symmetry_2
_geom_bond_publ_flag
C1 C2 1.435(5) . ?
C1 C6 1.424(5) . ?
C1 O1 1.291(4) . ?
C2 C3 1.377(6) . ?
C2 O3 1.379(5) . ?
C3 H3 0.9500 . ?
C3 C4 1.396(7) . ?
C4 H4 0.9500 . ?
C4 C5 1.381(7) . ?
C5 H5 0.9500 . ?
C5 C6 1.413(5) . ?
C6 C7 1.448(5) . ?
C7 H7 0.9500 . ?
C7 N1 1.283(5) . ?
C8 H8A 0.9900 . ?
C8 H8B 0.9900 . ?
C8 C9 1.540(6) . ?
C8 N1 1.464(5) . ?
C9 C10 1.534(5) . ?
C9 C19 1.529(6) . ?
C9 C20 1.531(5) . ?
C10 H10A 0.9900 . ?
C10 H10B 0.9900 . ?
C10 N2 1.459(5) . ?
C11 H11 0.9500 . ?
C11 C12 1.459(5) . ?
C11 N2 1.276(5) . ?
C12 C13 1.409(5) . ?
C12 C17 1.426(5) . ?
C13 H13 0.9500 . ?
C13 C14 1.364(7) . ?
C14 H14 0.9500 . ?
C14 C15 1.383(7) . ?
C15 H15 0.9500 . ?
C15 C16 1.391(6) . ?
C16 C17 1.411(5) . ?
C16 O4 1.378(5) . ?
C17 O2 1.318(4) . ?
C18 H18A 0.9800 . ?
C18 H18B 0.9800 . ?
C18 H18C 0.9800 . ?
C18 O3 1.417(6) . ?
C19 H19A 0.9800 . ?
C19 H19B 0.9800 . ?
C19 H19C 0.9800 . ?
C20 H20A 0.9800 . ?
C20 H20B 0.9800 . ?
C20 H20C 0.9800 . ?
C21 H21A 0.9800 . ?
C21 H21B 0.9800 . ?
C21 H21C 0.9800 . ?
C21 O4 1.369(6) . ?
C22 C23 1.410(5) . ?
C22 C27 1.415(5) . ?
C22 O5 1.313(4) . ?
C23 C24 1.375(5) . ?
C23 O7 1.376(5) . ?
C24 H24 0.9500 . ?
C24 C25 1.400(6) . ?
C25 H25 0.9500 . ?
C25 C26 1.382(6) . ?
C26 H26 0.9500 . ?
C26 C27 1.414(5) . ?
C27 C28 1.452(5) . ?
C28 H28 0.9500 . ?
C28 N4 1.283(5) . ?
C29 H29A 0.9900 . ?
C29 H29B 0.9900 . ?
C29 C30 1.554(5) . ?
C29 N4 1.458(5) . ?
C30 C31 1.549(5) . ?
C30 C40 1.528(6) . ?
C30 C41 1.528(5) . ?
C31 H31A 0.9900 . ?
C31 H31B 0.9900 . ?
C31 N3 1.461(4) . ?
C32 H32 0.9500 . ?
C32 C33 1.460(5) . ?
C32 N3 1.271(5) . ?
C33 C34 1.396(5) . ?
C33 C38 1.413(5) . ?
C34 H34 0.9500 . ?
C34 C35 1.378(6) . ?
C35 H35 0.9500 . ?
C35 C36 1.402(6) . ?
C36 H36 0.9500 . ?
C36 C37 1.379(5) . ?
C37 C38 1.411(5) . ?
C37 O8 1.372(4) . ?
C38 O6 1.320(4) . ?
C39 H39A 0.9800 . ?
C39 H39B 0.9800 . ?
C39 H39C 0.9800 . ?
C39 O7 1.416(5) . ?
C40 H40A 0.9800 . ?
C40 H40B 0.9800 . ?
C40 H40C 0.9800 . ?
C41 H41A 0.9800 . ?
C41 H41B 0.9800 . ?
C41 H41C 0.9800 . ?
C42 H42A 0.9800 . ?
C42 H42B 0.9800 . ?
C42 H42C 0.9800 . ?
C42 O8 1.427(5) . ?
C43 C44 1.424(5) . ?
C43 C48 1.419(5) . ?
C43 O9 1.326(4) . ?
C44 C45 1.391(6) . ?
C44 O11 1.369(5) . ?
C45 H45 0.9500 . ?
C45 C46 1.381(7) . ?
C46 H46 0.9500 . ?
C46 C47 1.380(6) . ?
C47 H47 0.9500 . ?
C47 C48 1.403(5) . ?
C48 C49 1.461(5) . ?
C49 H49 0.9500 . ?
C49 N5 1.280(5) . ?
C50 H50A 0.9900 . ?
C50 H50B 0.9900 . ?
C50 C51 1.545(5) . ?
C50 N5 1.462(5) . ?
C51 C52 1.541(6) . ?
C51 C61 1.537(6) . ?
C51 C62 1.526(5) . ?
C52 H52A 0.9900 . ?
C52 H52B 0.9900 . ?
C52 N6 1.458(5) . ?
C53 H53 0.9500 . ?
C53 C54 1.456(6) . ?
C53 N6 1.287(5) . ?
C54 C55 1.417(6) . ?
C54 C59 1.416(7) . ?
C55 H55 0.9500 . ?
C55 C56 1.369(8) . ?
C56 H56 0.9500 . ?
C56 C57 1.391(9) . ?
C57 H57 0.9500 . ?
C57 C58 1.387(6) . ?
C58 C59 1.445(6) . ?
C58 O12 1.354(7) . ?
C59 O10 1.280(5) . ?
C60 H60A 0.9800 . ?
C60 H60B 0.9800 . ?
C60 H60C 0.9800 . ?
C60 O11 1.398(6) . ?
C61 H61A 0.9800 . ?
C61 H61B 0.9800 . ?
C61 H61C 0.9800 . ?
C62 H62A 0.9800 . ?
C62 H62B 0.9800 . ?
C62 H62C 0.9800 . ?
N1 Mg1 2.212(3) . ?
N2 Mg1 2.187(3) . ?
N3 Mg2 2.249(3) . ?
N4 Mg2 2.246(3) . ?
N5 Mg3 2.212(3) . ?
N6 Mg3 2.219(3) . ?
O1 Mg1 1.981(3) . ?
O2 Mg1 2.081(3) . ?
O2 Mg2 2.102(2) . ?
O5 Mg1 2.037(3) . ?
O5 Mg2 2.056(3) . ?
O6 Mg2 2.073(3) . ?
O6 Mg3 2.038(2) . ?
O7 Mg1 2.264(3) . ?
O8 Mg3 2.320(3) . ?
O9 Mg2 2.081(2) . ?
O9 Mg3 2.072(3) . ?
O10 Mg3 1.979(3) . ?
O12 C63A 1.449(11) . ?
O12 C63B 1.294(10) . ?
Mg1 Mg2 3.2368(15) . ?
Mg2 Mg3 3.2254(15) . ?
C63A H63A 0.9800 . ?
C63A H63B 0.9800 . ?
C63A H63C 0.9800 . ?
C63B H63D 0.9800 . ?
C63B H63E 0.9800 . ?
C63B H63F 0.9800 . ?
